data_4104619
loop_
_publ_author_name
'Vonika Ka-Man Au'
'Keith Man-Chung Wong'
'Nianyong Zhu'
'Vivian Wing-Wah Yam'

_publ_section_title
;
 Luminescent Cyclometalated N-Heterocyclic Carbene-Containing
 Organogold(III) Complexes: Synthesis, Characterization, Electrochemistry,
 and Photophysical Studies
;
_journal_name_full 'Journal of the American Chemical Society'
_journal_page_first 9076
_journal_page_last 9085
_journal_paper_doi 10.1021/ja9027692
_journal_volume 131
_journal_year 2009
_chemical_formula_moiety 'C26 H21 Au F6 N3 P'
_chemical_formula_sum 'C26 H21 Au F6 N3 P'
_chemical_formula_weight 717.39
_chemical_name_systematic
;
 ?
;
_space_group_IT_number 14
_symmetry_cell_setting monoclinic
_symmetry_space_group_name_Hall '-P 2yn'
_symmetry_space_group_name_H-M 'P 1 21/n 1'
_atom_sites_solution_hydrogens geom
_atom_sites_solution_primary direct
_atom_sites_solution_secondary difmap
_audit_creation_method SHELXL-97
_cell_angle_alpha 90.00
_cell_angle_beta 102.07(2)
_cell_angle_gamma 90.00
_cell_formula_units_Z 4
_cell_length_a 12.332(2)
_cell_length_b 7.8178(10)
_cell_length_c 25.914(4)
_cell_measurement_reflns_used 0
_cell_measurement_temperature 301(2)
_cell_measurement_theta_max 0
_cell_measurement_theta_min 0
_cell_volume 2443.1(7)
_computing_cell_refinement 'Bruker XSCANS'
_computing_data_collection 'Bruker XSCANS'
_computing_data_reduction 'Bruker SHELXTL'
_computing_molecular_graphics 'Ortep-3 for Windows (Farrugia, 1997)'
_computing_publication_material 'WinGX publication routines (Farrugia, 1999)'
_computing_structure_refinement 'SHELXL-97 (Sheldrick, 1997)'
_computing_structure_solution 'SHELXS-97 (Sheldrick, 1997)'
_diffrn_ambient_temperature 301(2)
_diffrn_measured_fraction_theta_full 0.993
_diffrn_measured_fraction_theta_max 0.993
_diffrn_measurement_device_type 'Bruker Smart CCD 1000'
_diffrn_measurement_method 'Phi and Omega scans'
_diffrn_radiation_monochromator graphite
_diffrn_radiation_source 'fine-focus sealed tube'
_diffrn_radiation_type MoK\a
_diffrn_radiation_wavelength 0.71073
_diffrn_reflns_av_R_equivalents 0.0172
_diffrn_reflns_av_sigmaI/netI 0.0187
_diffrn_reflns_limit_h_max 15
_diffrn_reflns_limit_h_min -15
_diffrn_reflns_limit_k_max 9
_diffrn_reflns_limit_k_min -9
_diffrn_reflns_limit_l_max 31
_diffrn_reflns_limit_l_min -23
_diffrn_reflns_number 12541
_diffrn_reflns_theta_full 25.68
_diffrn_reflns_theta_max 25.68
_diffrn_reflns_theta_min 2.02
_exptl_absorpt_coefficient_mu 6.155
_exptl_absorpt_correction_T_max 1.000000
_exptl_absorpt_correction_T_min 0.587703
_exptl_absorpt_correction_type empirical
_exptl_absorpt_process_details SADABS
_exptl_crystal_colour yellow
_exptl_crystal_density_diffrn 1.950
_exptl_crystal_description prism
_exptl_crystal_F_000 1384
_exptl_crystal_size_max 0.3
_exptl_crystal_size_mid 0.25
_exptl_crystal_size_min 0.2
_refine_diff_density_max 0.644
_refine_diff_density_min -1.121
_refine_diff_density_rms 0.095
_refine_ls_extinction_method none
_refine_ls_goodness_of_fit_ref 1.052
_refine_ls_hydrogen_treatment constr
_refine_ls_matrix_type full
_refine_ls_number_parameters 336
_refine_ls_number_reflns 4600
_refine_ls_number_restraints 0
_refine_ls_restrained_S_all 1.052
_refine_ls_R_factor_all 0.0249
_refine_ls_R_factor_gt 0.0224
_refine_ls_shift/su_max 0.001
_refine_ls_shift/su_mean 0.000
_refine_ls_structure_factor_coef Fsqd
_refine_ls_weighting_details 'calc w=1/[\s^2^(Fo^2^)+(0.0332P)^2^+1.7122P] where P=(Fo^2^+2Fc^2^)/3'
_refine_ls_weighting_scheme calc
_refine_ls_wR_factor_gt 0.0556
_refine_ls_wR_factor_ref 0.0567
_reflns_number_gt 4260
_reflns_number_total 4600
_reflns_threshold_expression >2sigma(I)
_cod_data_source_file ja9027692_si_004.cif
_cod_data_source_block wt1617
_cod_original_cell_volume 2443.1(6)
_cod_original_sg_symbol_H-M 'P 21/n'
_cod_database_code 4104619

loop_
_symmetry_equiv_pos_as_xyz
'x, y, z'
'-x+1/2, y+1/2, -z+1/2'
'-x, -y, -z'
'x-1/2, -y-1/2, z-1/2'

loop_
_atom_site_label
_atom_site_type_symbol
_atom_site_fract_x
_atom_site_fract_y
_atom_site_fract_z
_atom_site_U_iso_or_equiv
_atom_site_adp_type
_atom_site_occupancy
_atom_site_symmetry_multiplicity
_atom_site_calc_flag
_atom_site_refinement_flags
C2 C 0.5750(3) 0.1560(6) 0.11003(16) 0.0583(11) Uani 1 1 d .
H2A H 0.6301 0.1287 0.1409 0.087 Uiso 1 1 calc R
H2B H 0.5255 0.0608 0.1010 0.087 Uiso 1 1 calc R
H2C H 0.5338 0.2545 0.1170 0.087 Uiso 1 1 calc R
C3 C 0.8595(3) 0.2239(5) 0.00182(14) 0.0458(8) Uani 1 1 d .
H3A H 0.9195 0.2195 0.0321 0.069 Uiso 1 1 calc R
H3B H 0.8655 0.3261 -0.0179 0.069 Uiso 1 1 calc R
H3C H 0.8629 0.1257 -0.0200 0.069 Uiso 1 1 calc R
C17 C 1.0852(3) 0.1867(6) 0.27496(16) 0.0614(11) Uani 1 1 d .
H17 H 1.1049 0.2690 0.3012 0.074 Uiso 1 1 calc R
C18 C 1.1420(3) 0.0338(7) 0.27776(18) 0.0680(13) Uani 1 1 d .
H18 H 1.1999 0.0134 0.3064 0.082 Uiso 1 1 calc R
C19 C 1.1150(3) -0.0894(6) 0.23919(17) 0.0611(11) Uani 1 1 d .
H19 H 1.1531 -0.1928 0.2421 0.073 Uiso 1 1 calc R
C23 C 0.8683(3) -0.1880(5) 0.06346(16) 0.0512(9) Uani 1 1 d .
H23 H 0.8125 -0.1441 0.0370 0.061 Uiso 1 1 calc R
C24 C 0.9143(4) -0.3467(5) 0.0570(2) 0.0642(12) Uani 1 1 d .
H24 H 0.8894 -0.4077 0.0260 0.077 Uiso 1 1 calc R
C25 C 0.9956(4) -0.4144(6) 0.0955(2) 0.0678(12) Uani 1 1 d .
H25 H 1.0249 -0.5214 0.0906 0.081 Uiso 1 1 calc R
C26 C 1.0346(3) -0.3245(5) 0.14160(19) 0.0599(11) Uani 1 1 d .
H26 H 1.0902 -0.3710 0.1677 0.072 Uiso 1 1 calc R
C1 C 0.7386(3) 0.1887(4) 0.06790(13) 0.0373(7) Uani 1 1 d .
C4 C 0.5718(3) 0.2336(5) 0.01556(13) 0.0410(7) Uani 1 1 d .
C5 C 0.6521(3) 0.2551(4) -0.01441(13) 0.0383(7) Uani 1 1 d .
C6 C 0.6230(3) 0.2997(5) -0.06727(14) 0.0497(8) Uani 1 1 d .
H6 H 0.6761 0.3158 -0.0876 0.060 Uiso 1 1 calc R
C7 C 0.5109(4) 0.3190(6) -0.08825(17) 0.0615(11) Uani 1 1 d .
H7 H 0.4880 0.3497 -0.1235 0.074 Uiso 1 1 calc R
C8 C 0.4318(3) 0.2937(6) -0.05797(17) 0.0634(11) Uani 1 1 d .
H8 H 0.3572 0.3051 -0.0739 0.076 Uiso 1 1 calc R
C9 C 0.4597(3) 0.2526(6) -0.00537(16) 0.0549(10) Uani 1 1 d .
H9 H 0.4065 0.2383 0.0150 0.066 Uiso 1 1 calc R
C10 C 0.8421(3) 0.3602(5) 0.17503(14) 0.0446(8) Uani 1 1 d .
C11 C 0.7674(3) 0.4956(5) 0.16461(15) 0.0540(9) Uani 1 1 d .
H11 H 0.7120 0.4943 0.1342 0.065 Uiso 1 1 calc R
C12 C 0.7751(5) 0.6329(6) 0.1994(2) 0.0675(12) Uani 1 1 d .
H12 H 0.7243 0.7221 0.1921 0.081 Uiso 1 1 calc R
C13 C 0.8574(5) 0.6375(6) 0.24445(19) 0.0723(14) Uani 1 1 d .
H13 H 0.8627 0.7306 0.2672 0.087 Uiso 1 1 calc R
C14 C 0.9320(4) 0.5044(6) 0.25592(16) 0.0625(11) Uani 1 1 d .
H14 H 0.9875 0.5078 0.2864 0.075 Uiso 1 1 calc R
C15 C 0.9243(3) 0.3652(5) 0.22199(15) 0.0485(9) Uani 1 1 d .
C16 C 0.9990(3) 0.2152(5) 0.23262(13) 0.0475(8) Uani 1 1 d .
C20 C 1.0301(3) -0.0567(5) 0.19589(15) 0.0483(9) Uani 1 1 d .
C21 C 0.9909(3) -0.1650(5) 0.14899(16) 0.0475(8) Uani 1 1 d .
C22 C 0.9053(3) -0.0949(5) 0.10931(15) 0.0438(8) Uani 1 1 d .
Au1 Au 0.855678(9) 0.140642(17) 0.131783(5) 0.03785(6) Uani 1 1 d .
P4 P 0.23627(8) 0.17086(13) 0.11327(4) 0.0490(2) Uani 1 1 d .
F1 F 0.3557(2) 0.1928(7) 0.14857(15) 0.1343(18) Uani 1 1 d .
F2 F 0.2295(4) -0.0177(5) 0.13366(16) 0.1240(14) Uani 1 1 d .
F3 F 0.2897(2) 0.0984(4) 0.06656(11) 0.0748(7) Uani 1 1 d .
F4 F 0.2428(4) 0.3558(4) 0.09239(19) 0.1294(16) Uani 1 1 d .
F5 F 0.1841(2) 0.2420(4) 0.15995(12) 0.0910(10) Uani 1 1 d .
F6 F 0.1175(2) 0.1466(5) 0.07911(16) 0.1094(13) Uani 1 1 d .
N1 N 0.6291(2) 0.1929(4) 0.06611(11) 0.0403(6) Uani 1 1 d .
N2 N 0.7540(2) 0.2244(4) 0.01907(10) 0.0366(6) Uani 1 1 d .
N3 N 0.9750(2) 0.0926(4) 0.19507(11) 0.0434(7) Uani 1 1 d .

loop_
_atom_site_aniso_label
_atom_site_aniso_U_11
_atom_site_aniso_U_22
_atom_site_aniso_U_33
_atom_site_aniso_U_23
_atom_site_aniso_U_13
_atom_site_aniso_U_12
C2 0.049(2) 0.089(3) 0.041(2) 0.0112(19) 0.0180(18) -0.0009(19)
C3 0.0373(17) 0.057(2) 0.046(2) -0.0057(16) 0.0161(15) -0.0042(15)
C17 0.053(2) 0.088(3) 0.039(2) 0.009(2) 0.0002(18) -0.010(2)
C18 0.046(2) 0.096(4) 0.055(3) 0.023(2) -0.0061(19) -0.001(2)
C19 0.045(2) 0.080(3) 0.054(2) 0.020(2) 0.0007(18) 0.007(2)
C23 0.051(2) 0.052(2) 0.051(2) 0.0018(17) 0.0128(17) -0.0024(17)
C24 0.076(3) 0.053(2) 0.069(3) -0.008(2) 0.026(2) -0.008(2)
C25 0.068(3) 0.053(2) 0.091(4) 0.004(2) 0.034(3) 0.004(2)
C26 0.048(2) 0.061(3) 0.073(3) 0.018(2) 0.016(2) 0.0086(18)
C1 0.0356(16) 0.0444(18) 0.0310(17) -0.0017(13) 0.0048(13) -0.0008(13)
C4 0.0384(17) 0.048(2) 0.0366(18) 0.0050(14) 0.0077(14) 0.0013(14)
C5 0.0387(16) 0.0383(17) 0.0367(18) 0.0005(13) 0.0050(14) -0.0006(13)
C6 0.054(2) 0.057(2) 0.0373(19) 0.0058(16) 0.0091(16) -0.0005(17)
C7 0.058(2) 0.080(3) 0.041(2) 0.016(2) -0.0028(18) 0.004(2)
C8 0.043(2) 0.085(3) 0.056(3) 0.014(2) -0.0015(18) 0.006(2)
C9 0.0356(18) 0.075(3) 0.053(2) 0.0132(19) 0.0065(16) 0.0028(17)
C10 0.049(2) 0.053(2) 0.0331(18) 0.0011(14) 0.0114(15) -0.0002(15)
C11 0.057(2) 0.063(2) 0.041(2) 0.0016(18) 0.0098(17) 0.0065(19)
C12 0.087(3) 0.059(3) 0.060(3) -0.001(2) 0.024(3) 0.014(2)
C13 0.105(4) 0.067(3) 0.048(3) -0.011(2) 0.026(3) -0.002(3)
C14 0.078(3) 0.075(3) 0.033(2) -0.0075(19) 0.0102(19) -0.009(2)
C15 0.051(2) 0.061(2) 0.0343(19) 0.0018(16) 0.0104(16) -0.0076(16)
C16 0.0455(19) 0.068(2) 0.0280(17) 0.0054(16) 0.0053(14) -0.0093(17)
C20 0.0340(16) 0.060(2) 0.051(2) 0.0182(18) 0.0083(15) 0.0000(16)
C21 0.0399(18) 0.052(2) 0.052(2) 0.0099(16) 0.0129(16) -0.0001(15)
C22 0.0385(17) 0.0462(19) 0.047(2) 0.0027(16) 0.0104(15) 0.0000(14)
Au1 0.03281(8) 0.04857(9) 0.03090(8) 0.00258(5) 0.00372(5) 0.00047(5)
P4 0.0395(5) 0.0606(6) 0.0482(6) -0.0049(4) 0.0118(4) -0.0055(4)
F1 0.0486(17) 0.261(5) 0.088(2) -0.068(3) 0.0024(15) 0.003(2)
F2 0.170(4) 0.087(2) 0.141(3) 0.036(2) 0.093(3) 0.025(2)
F3 0.0737(16) 0.0914(18) 0.0668(17) -0.0193(14) 0.0321(14) -0.0115(14)
F4 0.191(5) 0.064(2) 0.156(4) 0.009(2) 0.089(4) -0.017(2)
F5 0.0774(18) 0.118(3) 0.091(2) -0.0368(19) 0.0462(16) -0.0137(17)
F6 0.0516(16) 0.151(3) 0.115(3) -0.045(2) -0.0072(17) -0.0051(16)
N1 0.0342(14) 0.0555(17) 0.0315(14) 0.0063(12) 0.0076(11) 0.0006(12)
N2 0.0331(13) 0.0447(15) 0.0321(14) 0.0004(12) 0.0067(11) -0.0014(11)
N3 0.0354(14) 0.0594(18) 0.0333(15) 0.0094(13) 0.0027(12) -0.0007(13)

loop_
_atom_type_symbol
_atom_type_description
_atom_type_scat_dispersion_real
_atom_type_scat_dispersion_imag
_atom_type_scat_source
C C 0.0033 0.0016 'International Tables Vol C Tables 4.2.6.8 and 6.1.1.4'
H H 0.0000 0.0000 'International Tables Vol C Tables 4.2.6.8 and 6.1.1.4'
Au Au -2.0133 8.8022 'International Tables Vol C Tables 4.2.6.8 and 6.1.1.4'
P P 0.1023 0.0942 'International Tables Vol C Tables 4.2.6.8 and 6.1.1.4'
F F 0.0171 0.0103 'International Tables Vol C Tables 4.2.6.8 and 6.1.1.4'
N N 0.0061 0.0033 'International Tables Vol C Tables 4.2.6.8 and 6.1.1.4'

loop_
_geom_angle_atom_site_label_1
_geom_angle_atom_site_label_2
_geom_angle_atom_site_label_3
_geom_angle
N1 C2 H2A 109.5
N1 C2 H2B 109.5
H2A C2 H2B 109.5
N1 C2 H2C 109.5
H2A C2 H2C 109.5
H2B C2 H2C 109.5
N2 C3 H3A 109.5
N2 C3 H3B 109.5
H3A C3 H3B 109.5
N2 C3 H3C 109.5
H3A C3 H3C 109.5
H3B C3 H3C 109.5
C16 C17 C18 118.7(4)
C16 C17 H17 120.6
C18 C17 H17 120.6
C19 C18 C17 121.7(4)
C19 C18 H18 119.2
C17 C18 H18 119.2
C18 C19 C20 118.9(4)
C18 C19 H19 120.5
C20 C19 H19 120.5
C22 C23 C24 120.2(4)
C22 C23 H23 119.9
C24 C23 H23 119.9
C25 C24 C23 121.0(5)
C25 C24 H24 119.5
C23 C24 H24 119.5
C24 C25 C26 120.3(4)
C24 C25 H25 119.9
C26 C25 H25 119.9
C25 C26 C21 120.0(4)
C25 C26 H26 120.0
C21 C26 H26 120.0
N1 C1 N2 107.5(3)
N1 C1 Au1 125.7(2)
N2 C1 Au1 126.8(2)
C9 C4 N1 131.6(3)
C9 C4 C5 122.6(3)
N1 C4 C5 105.8(3)
C6 C5 N2 132.4(3)
C6 C5 C4 121.0(3)
N2 C5 C4 106.7(3)
C7 C6 C5 116.5(4)
C7 C6 H6 121.7
C5 C6 H6 121.7
C6 C7 C8 121.7(4)
C6 C7 H7 119.2
C8 C7 H7 119.2
C9 C8 C7 122.3(4)
C9 C8 H8 118.8
C7 C8 H8 118.8
C8 C9 C4 115.9(4)
C8 C9 H9 122.0
C4 C9 H9 122.0
C11 C10 C15 118.2(3)
C11 C10 Au1 130.5(3)
C15 C10 Au1 111.3(3)
C12 C11 C10 120.6(4)
C12 C11 H11 119.7
C10 C11 H11 119.7
C13 C12 C11 120.5(4)
C13 C12 H12 119.8
C11 C12 H12 119.8
C12 C13 C14 120.2(4)
C12 C13 H13 119.9
C14 C13 H13 119.9
C13 C14 C15 120.0(4)
C13 C14 H14 120.0
C15 C14 H14 120.0
C14 C15 C10 120.6(4)
C14 C15 C16 123.0(4)
C10 C15 C16 116.4(3)
N3 C16 C17 118.3(4)
N3 C16 C15 113.1(3)
C17 C16 C15 128.5(4)
N3 C20 C19 117.7(4)
N3 C20 C21 114.0(3)
C19 C20 C21 128.4(4)
C26 C21 C22 119.9(4)
C26 C21 C20 124.0(4)
C22 C21 C20 116.1(3)
C23 C22 C21 118.7(3)
C23 C22 Au1 130.3(3)
C21 C22 Au1 111.1(3)
C1 Au1 N3 179.03(11)
C1 Au1 C22 98.06(14)
N3 Au1 C22 81.52(14)
C1 Au1 C10 99.57(14)
N3 Au1 C10 80.86(14)
C22 Au1 C10 162.36(15)
F4 P4 F6 91.5(3)
F4 P4 F1 89.5(3)
F6 P4 F1 178.9(3)
F4 P4 F2 179.2(2)
F6 P4 F2 88.1(2)
F1 P4 F2 90.9(3)
F4 P4 F5 89.9(2)
F6 P4 F5 89.59(19)
F1 P4 F5 89.88(18)
F2 P4 F5 90.81(19)
F4 P4 F3 90.39(19)
F6 P4 F3 90.81(18)
F1 P4 F3 89.72(17)
F2 P4 F3 88.92(17)
F5 P4 F3 179.52(19)
C1 N1 C4 110.4(3)
C1 N1 C2 126.0(3)
C4 N1 C2 123.6(3)
C1 N2 C5 109.6(3)
C1 N2 C3 126.6(3)
C5 N2 C3 123.8(3)
C20 N3 C16 124.6(3)
C20 N3 Au1 117.3(2)
C16 N3 Au1 118.0(3)

loop_
_geom_bond_atom_site_label_1
_geom_bond_atom_site_label_2
_geom_bond_distance
C2 N1 1.463(4)
C2 H2A 0.9600
C2 H2B 0.9600
C2 H2C 0.9600
C3 N2 1.462(4)
C3 H3A 0.9600
C3 H3B 0.9600
C3 H3C 0.9600
C17 C16 1.377(5)
C17 C18 1.379(7)
C17 H17 0.9300
C18 C19 1.378(7)
C18 H18 0.9300
C19 C20 1.389(5)
C19 H19 0.9300
C23 C22 1.387(5)
C23 C24 1.389(6)
C23 H23 0.9300
C24 C25 1.364(7)
C24 H24 0.9300
C25 C26 1.384(7)
C25 H25 0.9300
C26 C21 1.388(5)
C26 H26 0.9300
C1 N1 1.341(4)
C1 N2 1.347(4)
C1 Au1 1.992(3)
C4 C9 1.383(5)
C4 N1 1.389(4)
C4 C5 1.391(5)
C5 C6 1.386(5)
C5 N2 1.390(4)
C6 C7 1.384(6)
C6 H6 0.9300
C7 C8 1.388(6)
C7 H7 0.9300
C8 C9 1.373(6)
C8 H8 0.9300
C9 H9 0.9300
C10 C11 1.392(5)
C10 C15 1.412(5)
C10 Au1 2.076(4)
C11 C12 1.392(6)
C11 H11 0.9300
C12 C13 1.379(7)
C12 H12 0.9300
C13 C14 1.380(7)
C13 H13 0.9300
C14 C15 1.390(6)
C14 H14 0.9300
C15 C16 1.481(6)
C16 N3 1.354(5)
C20 N3 1.348(5)
C20 C21 1.477(6)
C21 C22 1.420(5)
C22 Au1 2.063(4)
Au1 N3 1.997(3)
P4 F4 1.552(3)
P4 F6 1.557(3)
P4 F1 1.572(3)
P4 F2 1.574(3)
P4 F5 1.585(3)
P4 F3 1.598(3)
